data_7129755
loop_
_publ_author_name
'Lv, Fan'
'Li, Heng'
'Wu, Qinghua'
'Guo, Xing'
'Zhang, Hongtao'
'Yu, Changjiang'
'Jiao, Lijuan'
'Hao, Erhong'

_publ_section_title
;
 Silver-mediated, direct phosphorylation of BODIPY dyes at the 3- or
 3,5-positions with H-phosphonates.
;
_journal_issue 24
_journal_name_full 'Chemical communications (Cambridge, England)'
_journal_page_first 3937
_journal_page_last 3940
_journal_paper_doi 10.1039/d2cc00297c
_journal_volume 58
_journal_year 2022
_chemical_formula_moiety 'C22 H27 B F2 N2 O6 P2'
_chemical_formula_sum 'C22 H27 B F2 N2 O6 P2'
_chemical_formula_weight 526.20
_space_group_crystal_system monoclinic
_space_group_IT_number 14
_space_group_name_Hall '-P 2ybc'
_space_group_name_H-M_alt 'P 1 21/c 1'
_atom_sites_solution_hydrogens geom
_atom_sites_solution_primary dual
_audit_creation_date 2019-06-02
_audit_creation_method
;
Olex2 1.2
(compiled 2018.05.29 svn.r3508 for OlexSys, GUI svn.r5506)
;
_audit_update_record
;
2021-05-18 deposited with the CCDC.	2022-02-23 downloaded from the CCDC.
;
_cell_angle_alpha 90
_cell_angle_beta 107.7800(10)
_cell_angle_gamma 90
_cell_formula_units_Z 4
_cell_length_a 14.4985(5)
_cell_length_b 15.0627(5)
_cell_length_c 11.9448(4)
_cell_measurement_reflns_used 9576
_cell_measurement_temperature 298.15
_cell_measurement_theta_max 27.51
_cell_measurement_theta_min 2.97
_cell_volume 2483.99(15)
_computing_cell_refinement 'SAINT v8.37A (Bruker, 2015)'
_computing_data_reduction 'SAINT v8.37A (Bruker, 2015)'
_computing_molecular_graphics 'Olex2 (Dolomanov et al., 2009)'
_computing_publication_material 'Olex2 (Dolomanov et al., 2009)'
_computing_structure_refinement 'ShelXL (Sheldrick, 2015)'
_computing_structure_solution 'ShelXT (Sheldrick, 2015)'
_diffrn_ambient_temperature 298.15
_diffrn_measured_fraction_theta_full 0.996
_diffrn_measured_fraction_theta_max 0.995
_diffrn_measurement_device_type 'Bruker APEX-II CCD'
_diffrn_measurement_method '\f and \w scans'
_diffrn_radiation_type MoK\a
_diffrn_radiation_wavelength 0.71073
_diffrn_reflns_av_R_equivalents 0.0726
_diffrn_reflns_av_unetI/netI 0.0207
_diffrn_reflns_Laue_measured_fraction_full 0.996
_diffrn_reflns_Laue_measured_fraction_max 0.995
_diffrn_reflns_limit_h_max 18
_diffrn_reflns_limit_h_min -18
_diffrn_reflns_limit_k_max 19
_diffrn_reflns_limit_k_min -19
_diffrn_reflns_limit_l_max 15
_diffrn_reflns_limit_l_min -15
_diffrn_reflns_number 119295
_diffrn_reflns_point_group_measured_fraction_full 0.996
_diffrn_reflns_point_group_measured_fraction_max 0.995
_diffrn_reflns_theta_full 25.242
_diffrn_reflns_theta_max 27.560
_diffrn_reflns_theta_min 2.971
_diffrn_standards_number 0
_exptl_absorpt_coefficient_mu 0.231
_exptl_absorpt_correction_T_max 0.955
_exptl_absorpt_correction_T_min 0.953
_exptl_absorpt_correction_type multi-scan
_exptl_crystal_colour 'metallic reddish red'
_exptl_crystal_colour_lustre metallic
_exptl_crystal_colour_modifier reddish
_exptl_crystal_colour_primary red
_exptl_crystal_density_diffrn 1.407
_exptl_crystal_description plate
_exptl_crystal_F_000 1096
_exptl_crystal_size_max 0.21
_exptl_crystal_size_mid 0.2
_exptl_crystal_size_min 0.2
_refine_diff_density_max 0.843
_refine_diff_density_min -0.572
_refine_diff_density_rms 0.059
_refine_ls_extinction_method none
_refine_ls_goodness_of_fit_ref 1.037
_refine_ls_hydrogen_treatment constr
_refine_ls_matrix_type full
_refine_ls_number_parameters 323
_refine_ls_number_reflns 5704
_refine_ls_number_restraints 0
_refine_ls_restrained_S_all 1.037
_refine_ls_R_factor_all 0.0589
_refine_ls_R_factor_gt 0.0511
_refine_ls_shift/su_max 0.001
_refine_ls_shift/su_mean 0.000
_refine_ls_structure_factor_coef Fsqd
_refine_ls_weighting_details 'w=1/[\s^2^(Fo^2^)+(0.0673P)^2^+2.0397P] where P=(Fo^2^+2Fc^2^)/3'
_refine_ls_weighting_scheme calc
_refine_ls_wR_factor_gt 0.1305
_refine_ls_wR_factor_ref 0.1404
_reflns_Friedel_coverage 0.000
_reflns_number_gt 5030
_reflns_number_total 5704
_reflns_threshold_expression 'I > 2\s(I)'
_cod_data_source_file d2cc00297c2.cif
_cod_data_source_block a
_cod_depositor_comments 'Adding full bibliography for 7129755.cif.'
_cod_database_code 7129755
_shelx_shelxl_version_number 2014/7
_publ_section_exptl
;
Any special experimental details
;
_shelx_space_group_comment
;
The symmetry employed for this shelxl refinement is uniquely defined
by the following loop, which should always be used as a source of
symmetry information in preference to the above space-group names.
They are only intended as comments.
;
_shelx_estimated_absorpt_t_max 0.955
_shelx_estimated_absorpt_t_min 0.953
_olex2_refinement_description
;
1. Fixed Uiso
 At 1.2 times of:
  All C(H) groups
 At 1.5 times of:
  All C(H,H,H) groups
2.a Aromatic/amide H refined with riding coordinates:
 C00K(H00K), C00L(H00L), C00M(H00M), C00N(H00N), C00P(H00P), C00R(H00R)
2.b Idealised Me refined as rotating group:
 C00T(H00A,H00B,H00C), C00U(H00D,H00E,H00F), C00V(H00G,H00H,H00I), C00W(H00J,
 H00O,H00Q), C00X(H00S,H00T,H00U), C00Y(H00V,H00W,H00X), C00Z(H00Y,H,HA)
;
_olex2_submission_special_instructions 'No special instructions were received'

loop_
_space_group_symop_operation_xyz
'x, y, z'
'-x, y+1/2, -z+1/2'
'-x, -y, -z'
'x, -y-1/2, z-1/2'

loop_
_atom_site_label
_atom_site_type_symbol
_atom_site_fract_x
_atom_site_fract_y
_atom_site_fract_z
_atom_site_U_iso_or_equiv
_atom_site_adp_type
_atom_site_occupancy
_atom_site_site_symmetry_order
_atom_site_calc_flag
_atom_site_refinement_flags_posn
_atom_site_refinement_flags_adp
_atom_site_refinement_flags_occupancy
_atom_site_disorder_assembly
_atom_site_disorder_group
P001 P 0.60497(3) 0.63123(3) 0.74253(5) 0.03774(15) Uani 1 1 d . . . . .
P002 P 0.19161(4) 0.44232(4) 0.66694(5) 0.04031(15) Uani 1 1 d . . . . .
F003 F 0.38944(9) 0.53645(8) 0.67232(13) 0.0475(3) Uani 1 1 d . . . . .
F004 F 0.38952(9) 0.58807(9) 0.85172(10) 0.0480(3) Uani 1 1 d . . . . .
O9 O 0.59865(12) 0.56170(9) 0.83633(14) 0.0476(4) Uani 1 1 d . . . . .
N006 N 0.25192(11) 0.62105(10) 0.68340(12) 0.0292(3) Uani 1 1 d . . . . .
O10 O 0.57610(12) 0.56972(11) 0.63164(15) 0.0506(4) Uani 1 1 d . . . . .
O008 O 0.26314(12) 0.40957(10) 0.77201(14) 0.0505(4) Uani 1 1 d . . . . .
N009 N 0.41370(10) 0.69373(9) 0.71390(13) 0.0292(3) Uani 1 1 d . . . . .
O00A O 0.69478(11) 0.68133(11) 0.76414(19) 0.0592(5) Uani 1 1 d . . . . .
O11 O 0.20523(17) 0.41657(11) 0.54549(15) 0.0649(5) Uani 1 1 d . . . . .
O12 O 0.08570(14) 0.40986(14) 0.6489(2) 0.0756(6) Uani 1 1 d . . . . .
C00D C 0.26804(13) 0.78209(12) 0.68247(15) 0.0295(3) Uani 1 1 d . . . . .
C00E C 0.36735(13) 0.77591(11) 0.70268(16) 0.0310(4) Uani 1 1 d . . . . .
C00F C 0.21107(13) 0.70472(12) 0.66832(15) 0.0307(4) Uani 1 1 d . . . . .
C00G C 0.22067(13) 0.87099(11) 0.67181(15) 0.0300(4) Uani 1 1 d . . . . .
C00H C 0.50795(13) 0.71014(12) 0.72561(16) 0.0314(4) Uani 1 1 d . . . . .
C00I C 0.17825(14) 0.56084(13) 0.65526(16) 0.0343(4) Uani 1 1 d . . . . .
C00J C 0.21218(15) 0.91285(13) 0.77282(17) 0.0375(4) Uani 1 1 d . . . . .
C00K C 0.52319(14) 0.80319(12) 0.72113(19) 0.0376(4) Uani 1 1 d . . . . .
H00K H 0.5815 0.8312 0.7263 0.045 Uiso 1 1 calc R . . . .
C00L C 0.10975(14) 0.69616(14) 0.63018(18) 0.0399(4) Uani 1 1 d . . . . .
H00L H 0.0648 0.7422 0.6140 0.048 Uiso 1 1 calc R . . . .
C00M C 0.43591(14) 0.84380(12) 0.70779(18) 0.0370(4) Uani 1 1 d . . . . .
H00M H 0.4240 0.9046 0.7030 0.044 Uiso 1 1 calc R . . . .
C00N C 0.16512(16) 0.99424(14) 0.7609(2) 0.0440(5) Uani 1 1 d . . . . .
H00N H 0.1591 1.0222 0.8277 0.053 Uiso 1 1 calc R . . . .
C00O C 0.18396(15) 0.91110(14) 0.56205(17) 0.0392(4) Uani 1 1 d . . . . .
C00P C 0.08958(14) 0.60644(15) 0.62124(19) 0.0425(4) Uani 1 1 d . . . . .
H00P H 0.0283 0.5808 0.5971 0.051 Uiso 1 1 calc R . . . .
C00Q C 0.12705(14) 1.03481(13) 0.6534(2) 0.0434(5) Uani 1 1 d . . . . .
C00R C 0.13762(16) 0.99267(15) 0.5559(2) 0.0469(5) Uani 1 1 d . . . . .
H00R H 0.1128 1.0198 0.4829 0.056 Uiso 1 1 calc R . . . .
B00S B 0.36453(14) 0.60410(13) 0.73304(18) 0.0308(4) Uani 1 1 d . . . . .
C00T C 0.1958(2) 0.8689(2) 0.4529(2) 0.0620(7) Uani 1 1 d . . . . .
H00A H 0.2632 0.8575 0.4643 0.093 Uiso 1 1 calc GR . . . .
H00B H 0.1713 0.9082 0.3874 0.093 Uiso 1 1 calc GR . . . .
H00C H 0.1606 0.8140 0.4376 0.093 Uiso 1 1 calc GR . . . .
C00U C 0.2540(2) 0.87302(19) 0.8933(2) 0.0646(7) Uani 1 1 d . . . . .
H00D H 0.2031 0.8463 0.9175 0.097 Uiso 1 1 calc GR . . . .
H00E H 0.2846 0.9187 0.9481 0.097 Uiso 1 1 calc GR . . . .
H00F H 0.3010 0.8287 0.8911 0.097 Uiso 1 1 calc GR . . . .
C00V C 0.07859(19) 1.12460(16) 0.6441(3) 0.0647(7) Uani 1 1 d . . . . .
H00G H 0.0365 1.1254 0.6925 0.097 Uiso 1 1 calc GR . . . .
H00H H 0.0415 1.1356 0.5639 0.097 Uiso 1 1 calc GR . . . .
H00I H 0.1271 1.1698 0.6702 0.097 Uiso 1 1 calc GR . . . .
C00W C 0.6271(2) 0.5854(2) 0.9593(2) 0.0695(8) Uani 1 1 d . . . . .
H00J H 0.6908 0.6110 0.9816 0.104 Uiso 1 1 calc GR . . . .
H00O H 0.6275 0.5332 1.0056 0.104 Uiso 1 1 calc GR . . . .
H00Q H 0.5820 0.6277 0.9725 0.104 Uiso 1 1 calc GR . . . .
C00X C 0.2044(2) 0.32549(18) 0.5105(3) 0.0697(8) Uani 1 1 d . . . . .
H00S H 0.2248 0.3215 0.4414 0.105 Uiso 1 1 calc GR . . . .
H00T H 0.1401 0.3020 0.4938 0.105 Uiso 1 1 calc GR . . . .
H00U H 0.2479 0.2919 0.5729 0.105 Uiso 1 1 calc GR . . . .
C00Y C 0.5574(3) 0.6074(2) 0.5158(3) 0.0793(9) Uani 1 1 d . . . . .
H00V H 0.5802 0.5676 0.4673 0.119 Uiso 1 1 calc GR . . . .
H00W H 0.5905 0.6632 0.5215 0.119 Uiso 1 1 calc GR . . . .
H00X H 0.4890 0.6166 0.4815 0.119 Uiso 1 1 calc GR . . . .
C00Z C 0.0554(3) 0.3675(3) 0.7375(4) 0.0865(10) Uani 1 1 d . . . . .
H00Y H 0.0063 0.3245 0.7022 0.130 Uiso 1 1 calc GR . . . .
H H 0.0297 0.4110 0.7787 0.130 Uiso 1 1 calc GR . . . .
HA H 0.1098 0.3383 0.7917 0.130 Uiso 1 1 calc GR . . . .

loop_
_atom_site_aniso_label
_atom_site_aniso_U_11
_atom_site_aniso_U_22
_atom_site_aniso_U_33
_atom_site_aniso_U_23
_atom_site_aniso_U_13
_atom_site_aniso_U_12
P001 0.0292(2) 0.0277(2) 0.0529(3) -0.0022(2) 0.0074(2) 0.00270(17)
P002 0.0412(3) 0.0344(3) 0.0380(3) 0.00494(19) 0.0012(2) -0.0099(2)
F003 0.0436(7) 0.0293(6) 0.0732(9) -0.0121(5) 0.0232(6) -0.0019(5)
F004 0.0405(6) 0.0577(8) 0.0388(6) 0.0173(5) 0.0019(5) -0.0029(5)
O9 0.0521(9) 0.0306(7) 0.0511(9) 0.0041(6) 0.0025(7) 0.0048(6)
N006 0.0298(7) 0.0289(7) 0.0274(7) 0.0003(5) 0.0065(6) -0.0031(6)
O10 0.0534(9) 0.0433(8) 0.0573(10) -0.0113(7) 0.0202(8) 0.0040(7)
O008 0.0508(9) 0.0415(8) 0.0477(9) 0.0068(7) -0.0020(7) 0.0001(7)
N009 0.0284(7) 0.0246(7) 0.0334(7) -0.0005(5) 0.0076(6) 0.0008(5)
O00A 0.0301(7) 0.0398(8) 0.1020(14) -0.0037(9) 0.0119(8) -0.0008(6)
O11 0.1093(16) 0.0359(8) 0.0465(9) -0.0044(7) 0.0191(10) -0.0096(9)
O12 0.0471(10) 0.0715(13) 0.0931(15) 0.0271(11) -0.0009(9) -0.0235(9)
C00D 0.0324(8) 0.0303(8) 0.0252(8) -0.0010(6) 0.0079(6) 0.0037(7)
C00E 0.0329(8) 0.0245(8) 0.0344(9) 0.0000(6) 0.0086(7) 0.0030(6)
C00F 0.0311(8) 0.0328(9) 0.0276(8) -0.0003(6) 0.0081(6) 0.0022(7)
C00G 0.0292(8) 0.0285(8) 0.0329(9) -0.0001(6) 0.0105(7) 0.0029(6)
C00H 0.0280(8) 0.0273(8) 0.0376(9) -0.0007(7) 0.0081(7) -0.0002(6)
C00I 0.0349(9) 0.0354(9) 0.0288(8) 0.0016(7) 0.0039(7) -0.0064(7)
C00J 0.0452(10) 0.0331(9) 0.0361(10) -0.0030(7) 0.0155(8) 0.0013(8)
C00K 0.0335(9) 0.0262(9) 0.0517(11) 0.0013(8) 0.0111(8) -0.0024(7)
C00L 0.0314(9) 0.0441(11) 0.0412(10) 0.0022(8) 0.0066(8) 0.0039(8)
C00M 0.0373(9) 0.0238(8) 0.0484(11) 0.0014(7) 0.0108(8) 0.0006(7)
C00N 0.0471(11) 0.0346(10) 0.0533(12) -0.0108(9) 0.0197(9) 0.0012(8)
C00O 0.0390(10) 0.0427(11) 0.0354(9) 0.0047(8) 0.0104(8) 0.0098(8)
C00P 0.0301(9) 0.0474(11) 0.0444(11) 0.0019(9) 0.0033(8) -0.0056(8)
C00Q 0.0298(9) 0.0309(9) 0.0684(14) 0.0002(9) 0.0136(9) 0.0029(7)
C00R 0.0410(11) 0.0461(12) 0.0498(12) 0.0147(9) 0.0080(9) 0.0124(9)
B00S 0.0299(9) 0.0250(9) 0.0364(10) 0.0032(7) 0.0087(8) 0.0012(7)
C00T 0.0760(17) 0.0776(18) 0.0338(11) 0.0073(11) 0.0187(11) 0.0269(14)
C00U 0.103(2) 0.0565(15) 0.0355(11) 0.0014(10) 0.0235(13) 0.0167(14)
C00V 0.0453(13) 0.0385(12) 0.106(2) -0.0013(13) 0.0169(13) 0.0118(10)
C00W 0.0778(19) 0.0679(17) 0.0493(14) 0.0040(12) -0.0010(13) 0.0029(14)
C00X 0.091(2) 0.0420(13) 0.0705(17) -0.0058(12) 0.0164(15) 0.0016(13)
C00Y 0.102(2) 0.083(2) 0.0610(17) -0.0113(15) 0.0366(17) -0.0143(19)
C00Z 0.081(2) 0.086(2) 0.111(3) -0.002(2) 0.057(2) -0.0183(18)

loop_
_atom_type_symbol
_atom_type_description
_atom_type_scat_dispersion_real
_atom_type_scat_dispersion_imag
_atom_type_scat_source
C C 0.0033 0.0016 'International Tables Vol C Tables 4.2.6.8 and 6.1.1.4'
H H 0.0000 0.0000 'International Tables Vol C Tables 4.2.6.8 and 6.1.1.4'
B B 0.0013 0.0007 'International Tables Vol C Tables 4.2.6.8 and 6.1.1.4'
F F 0.0171 0.0103 'International Tables Vol C Tables 4.2.6.8 and 6.1.1.4'
N N 0.0061 0.0033 'International Tables Vol C Tables 4.2.6.8 and 6.1.1.4'
O O 0.0106 0.0060 'International Tables Vol C Tables 4.2.6.8 and 6.1.1.4'
P P 0.1023 0.0942 'International Tables Vol C Tables 4.2.6.8 and 6.1.1.4'

loop_
_geom_angle_atom_site_label_1
_geom_angle_atom_site_label_2
_geom_angle_atom_site_label_3
_geom_angle
_geom_angle_site_symmetry_1
_geom_angle_site_symmetry_3
_geom_angle_publ_flag
O9 P001 O10 98.71(9) . . ?
O9 P001 C00H 107.97(9) . . ?
O10 P001 C00H 107.29(9) . . ?
O00A P001 O9 117.80(10) . . ?
O00A P001 O10 116.73(11) . . ?
O00A P001 C00H 107.59(9) . . ?
O008 P002 O11 117.20(11) . . ?
O008 P002 O12 115.22(11) . . ?
O008 P002 C00I 115.93(9) . . ?
O11 P002 C00I 102.39(9) . . ?
O12 P002 O11 101.00(13) . . ?
O12 P002 C00I 102.84(11) . . ?
C00W O9 P001 120.32(16) . . ?
C00F N006 B00S 123.36(14) . . ?
C00I N006 C00F 107.61(15) . . ?
C00I N006 B00S 128.90(15) . . ?
C00Y O10 P001 120.12(18) . . ?
C00E N009 B00S 123.24(14) . . ?
C00H N009 C00E 106.82(14) . . ?
C00H N009 B00S 128.96(14) . . ?
C00X O11 P002 120.90(18) . . ?
C00Z O12 P002 123.6(2) . . ?
C00E C00D C00F 120.29(16) . . ?
C00E C00D C00G 120.05(16) . . ?
C00F C00D C00G 119.63(15) . . ?
N009 C00E C00M 109.01(15) . . ?
C00D C00E N009 121.31(16) . . ?
C00D C00E C00M 129.56(16) . . ?
N006 C00F C00D 121.81(15) . . ?
N006 C00F C00L 108.85(16) . . ?
C00L C00F C00D 129.17(17) . . ?
C00J C00G C00D 119.33(16) . . ?
C00O C00G C00D 120.20(16) . . ?
C00O C00G C00J 120.46(17) . . ?
N009 C00H P001 128.25(13) . . ?
N009 C00H C00K 109.85(15) . . ?
C00K C00H P001 121.89(14) . . ?
N006 C00I P002 125.76(14) . . ?
N006 C00I C00P 108.98(17) . . ?
C00P C00I P002 125.18(15) . . ?
C00G C00J C00U 121.92(18) . . ?
C00N C00J C00G 118.62(18) . . ?
C00N C00J C00U 119.45(19) . . ?
C00H C00K H00K 126.4 . . ?
C00M C00K C00H 107.20(16) . . ?
C00M C00K H00K 126.4 . . ?
C00F C00L H00L 126.5 . . ?
C00P C00L C00F 106.91(18) . . ?
C00P C00L H00L 126.5 . . ?
C00E C00M H00M 126.4 . . ?
C00K C00M C00E 107.11(16) . . ?
C00K C00M H00M 126.4 . . ?
C00J C00N H00N 118.9 . . ?
C00Q C00N C00J 122.15(19) . . ?
C00Q C00N H00N 118.9 . . ?
C00G C00O C00T 121.28(19) . . ?
C00R C00O C00G 118.20(18) . . ?
C00R C00O C00T 120.51(19) . . ?
C00I C00P H00P 126.2 . . ?
C00L C00P C00I 107.65(17) . . ?
C00L C00P H00P 126.2 . . ?
C00N C00Q C00R 117.95(18) . . ?
C00N C00Q C00V 120.7(2) . . ?
C00R C00Q C00V 121.3(2) . . ?
C00O C00R H00R 118.7 . . ?
C00Q C00R C00O 122.6(2) . . ?
C00Q C00R H00R 118.7 . . ?
F003 B00S F004 112.89(16) . . ?
F003 B00S N006 109.45(15) . . ?
F003 B00S N009 111.01(15) . . ?
F004 B00S N006 109.44(15) . . ?
F004 B00S N009 108.19(15) . . ?
N009 B00S N006 105.59(14) . . ?
C00O C00T H00A 109.5 . . ?
C00O C00T H00B 109.5 . . ?
C00O C00T H00C 109.5 . . ?
H00A C00T H00B 109.5 . . ?
H00A C00T H00C 109.5 . . ?
H00B C00T H00C 109.5 . . ?
C00J C00U H00D 109.5 . . ?
C00J C00U H00E 109.5 . . ?
C00J C00U H00F 109.5 . . ?
H00D C00U H00E 109.5 . . ?
H00D C00U H00F 109.5 . . ?
H00E C00U H00F 109.5 . . ?
C00Q C00V H00G 109.5 . . ?
C00Q C00V H00H 109.5 . . ?
C00Q C00V H00I 109.5 . . ?
H00G C00V H00H 109.5 . . ?
H00G C00V H00I 109.5 . . ?
H00H C00V H00I 109.5 . . ?
O9 C00W H00J 109.5 . . ?
O9 C00W H00O 109.5 . . ?
O9 C00W H00Q 109.5 . . ?
H00J C00W H00O 109.5 . . ?
H00J C00W H00Q 109.5 . . ?
H00O C00W H00Q 109.5 . . ?
O11 C00X H00S 109.5 . . ?
O11 C00X H00T 109.5 . . ?
O11 C00X H00U 109.5 . . ?
H00S C00X H00T 109.5 . . ?
H00S C00X H00U 109.5 . . ?
H00T C00X H00U 109.5 . . ?
O10 C00Y H00V 109.5 . . ?
O10 C00Y H00W 109.5 . . ?
O10 C00Y H00X 109.5 . . ?
H00V C00Y H00W 109.5 . . ?
H00V C00Y H00X 109.5 . . ?
H00W C00Y H00X 109.5 . . ?
O12 C00Z H00Y 109.5 . . ?
O12 C00Z H 109.5 . . ?
O12 C00Z HA 109.5 . . ?
H00Y C00Z H 109.5 . . ?
H00Y C00Z HA 109.5 . . ?
H C00Z HA 109.5 . . ?

loop_
_geom_bond_atom_site_label_1
_geom_bond_atom_site_label_2
_geom_bond_distance
_geom_bond_site_symmetry_2
_geom_bond_publ_flag
P001 O9 1.5567(16) . ?
P001 O10 1.5651(16) . ?
P001 O00A 1.4581(16) . ?
P001 C00H 1.8052(18) . ?
P002 O008 1.4489(15) . ?
P002 O11 1.5713(19) . ?
P002 O12 1.5625(18) . ?
P002 C00I 1.796(2) . ?
F003 B00S 1.362(2) . ?
F004 B00S 1.373(2) . ?
O9 C00W 1.444(3) . ?
N006 C00F 1.381(2) . ?
N006 C00I 1.363(2) . ?
N006 B00S 1.578(2) . ?
O10 C00Y 1.443(4) . ?
N009 C00E 1.395(2) . ?
N009 C00H 1.353(2) . ?
N009 B00S 1.576(2) . ?
O11 C00X 1.433(3) . ?
O12 C00Z 1.415(4) . ?
C00D C00E 1.389(2) . ?
C00D C00F 1.408(3) . ?
C00D C00G 1.493(2) . ?
C00E C00M 1.414(3) . ?
C00F C00L 1.405(3) . ?
C00G C00J 1.400(2) . ?
C00G C00O 1.393(3) . ?
C00H C00K 1.422(2) . ?
C00I C00P 1.404(3) . ?
C00J C00N 1.389(3) . ?
C00J C00U 1.505(3) . ?
C00K H00K 0.9300 . ?
C00K C00M 1.370(3) . ?
C00L H00L 0.9300 . ?
C00L C00P 1.380(3) . ?
C00M H00M 0.9300 . ?
C00N H00N 0.9300 . ?
C00N C00Q 1.376(3) . ?
C00O C00R 1.391(3) . ?
C00O C00T 1.507(3) . ?
C00P H00P 0.9300 . ?
C00Q C00R 1.376(3) . ?
C00Q C00V 1.513(3) . ?
C00R H00R 0.9300 . ?
C00T H00A 0.9600 . ?
C00T H00B 0.9600 . ?
C00T H00C 0.9600 . ?
C00U H00D 0.9600 . ?
C00U H00E 0.9600 . ?
C00U H00F 0.9600 . ?
C00V H00G 0.9600 . ?
C00V H00H 0.9600 . ?
C00V H00I 0.9600 . ?
C00W H00J 0.9600 . ?
C00W H00O 0.9600 . ?
C00W H00Q 0.9600 . ?
C00X H00S 0.9600 . ?
C00X H00T 0.9600 . ?
C00X H00U 0.9600 . ?
C00Y H00V 0.9600 . ?
C00Y H00W 0.9600 . ?
C00Y H00X 0.9600 . ?
C00Z H00Y 0.9600 . ?
C00Z H 0.9600 . ?
C00Z HA 0.9600 . ?
